data_7252055
loop_
_publ_author_name
'Li, Xiaochun'
'Wong, Joanne W. L.'
'Wang, Mengmeng'
'Draoui, Youssef'
'Wolff, Mariusz'
'Robeyns, Koen'
'Rotaru, Aurelian'
'Garcia, Yann'

_publ_section_title
;
 Crystal engineering of p-sulfocinnamic acid into mononuclear cationic
 Fe(ii), Co(ii) and Fe(iii) complexes
;
_journal_name_full CrystEngComm
_journal_paper_doi 10.1039/D6CE00068A
_journal_year 2026
_chemical_formula_moiety 'C21 H22 Fe N5 O7 S, C9 H7 O5 S, C H4 O [+ solvent]'
_chemical_formula_sum 'C31 H33 Fe N5 O13 S2'
_chemical_formula_weight 803.59
_space_group_crystal_system triclinic
_space_group_IT_number 2
_space_group_name_Hall '-P 1'
_space_group_name_H-M_alt 'P -1'
_atom_sites_solution_hydrogens mixed
_atom_sites_solution_primary 'dual space'
_audit_creation_method SHELXL-2018/3
_audit_update_record
;
2025-12-18 deposited with the CCDC.	2026-05-11 downloaded from the CCDC.
;
_cell_angle_alpha 90.6588(19)
_cell_angle_beta 90.3372(17)
_cell_angle_gamma 97.2798(17)
_cell_formula_units_Z 2
_cell_length_a 8.10565(14)
_cell_length_b 8.25059(19)
_cell_length_c 33.4784(8)
_cell_measurement_reflns_used 6297
_cell_measurement_temperature 100(2)
_cell_measurement_theta_max 26.1910
_cell_measurement_theta_min 2.4760
_cell_volume 2220.66(8)
_computing_cell_refinement
;
CrysAlisPro, Agilent Technologies,
Version 1.171.37.35 (release 13-08-2014 CrysAlis171 .NET)
(compiled Aug 13 2014,18:06:01)
;
_computing_data_collection MAR
_computing_data_reduction
;
CrysAlisPro, Agilent Technologies,
Version 1.171.37.35 (release 13-08-2014 CrysAlis171 .NET)
(compiled Aug 13 2014,18:06:01)
;
_computing_molecular_graphics 'MERCURY (Macrae et al., 2008)'
_computing_publication_material
;
'MERCURY (Macrae et al., 2008), Platon (Spek, 2009)'
;
_computing_structure_refinement 'SHELXL-2018/3 (Sheldrick, 2018)'
_computing_structure_solution 'SHELXT (Sheldrick, 2015)'
_diffrn_ambient_temperature 100(2)
_diffrn_measured_fraction_theta_full 0.982
_diffrn_measured_fraction_theta_max 0.968
_diffrn_measurement_device_type 'MAR345 image plate'
_diffrn_measurement_method
;
'301 images, \D\F 0.5\% '
'152 images, \D\F 0.5\% (2nd orientation)'
;
_diffrn_radiation_type MoK\a
_diffrn_radiation_wavelength 0.71073
_diffrn_reflns_av_R_equivalents 0.0557
_diffrn_reflns_av_unetI/netI 0.0436
_diffrn_reflns_Laue_measured_fraction_full 0.982
_diffrn_reflns_Laue_measured_fraction_max 0.968
_diffrn_reflns_limit_h_max 9
_diffrn_reflns_limit_h_min -10
_diffrn_reflns_limit_k_max 10
_diffrn_reflns_limit_k_min -10
_diffrn_reflns_limit_l_max 41
_diffrn_reflns_limit_l_min -41
_diffrn_reflns_number 18237
_diffrn_reflns_point_group_measured_fraction_full 0.982
_diffrn_reflns_point_group_measured_fraction_max 0.968
_diffrn_reflns_theta_full 25.242
_diffrn_reflns_theta_max 26.179
_diffrn_reflns_theta_min 2.533
_diffrn_source 'Incoatec microfocus source'
_exptl_absorpt_coefficient_mu 0.491
_exptl_absorpt_correction_T_max 1.00000
_exptl_absorpt_correction_T_min 0.69660
_exptl_absorpt_correction_type multi-scan
_exptl_absorpt_process_details
;
CrysAlisPro, Agilent Technologies,
Version 1.171.37.35 (release 13-08-2014 CrysAlis171 .NET)
(compiled Aug 13 2014,18:06:01)
Empirical absorption correction using spherical harmonics,
 implemented in SCALE3 ABSPACK scaling algorithm.
;
_exptl_crystal_colour orange
_exptl_crystal_density_diffrn 1.202
_exptl_crystal_description block
_exptl_crystal_F_000 832
_exptl_crystal_recrystallization_method 'diffusion of diethylether into a MeOH solution of the compound'
_exptl_crystal_size_max 0.40
_exptl_crystal_size_mid 0.28
_exptl_crystal_size_min 0.20
_refine_diff_density_max 0.704
_refine_diff_density_min -1.034
_refine_diff_density_rms 0.121
_refine_ls_extinction_method none
_refine_ls_goodness_of_fit_ref 1.091
_refine_ls_hydrogen_treatment mixed
_refine_ls_matrix_type full
_refine_ls_number_parameters 488
_refine_ls_number_reflns 8627
_refine_ls_number_restraints 3
_refine_ls_restrained_S_all 1.090
_refine_ls_R_factor_all 0.0715
_refine_ls_R_factor_gt 0.0683
_refine_ls_shift/su_max 0.001
_refine_ls_shift/su_mean 0.000
_refine_ls_structure_factor_coef Fsqd
_refine_ls_weighting_details 'w=1/[\s^2^(Fo^2^)+(0.0766P)^2^+6.5356P] where P=(Fo^2^+2Fc^2^)/3'
_refine_ls_weighting_scheme calc
_refine_ls_wR_factor_gt 0.1802
_refine_ls_wR_factor_ref 0.1820
_reflns_Friedel_coverage 0.000
_reflns_number_gt 7942
_reflns_number_total 8627
_reflns_threshold_expression 'I > 2\s(I)'
_cod_data_source_file d6ce00068a2.cif
_cod_data_source_block yg_jw_dpp18or_100k
_cod_database_code 7252055
_shelx_shelxl_version_number 2018/3
_shelx_space_group_comment
;
The symmetry employed for this shelxl refinement is uniquely defined
by the following loop, which should always be used as a source of
symmetry information in preference to the above space-group names.
They are only intended as comments.
;

loop_
_space_group_symop_operation_xyz
'x, y, z'
'-x, -y, -z'

loop_
_atom_site_label
_atom_site_type_symbol
_atom_site_fract_x
_atom_site_fract_y
_atom_site_fract_z
_atom_site_U_iso_or_equiv
_atom_site_adp_type
_atom_site_occupancy
_atom_site_site_symmetry_order
_atom_site_calc_flag
_atom_site_refinement_flags_posn
_atom_site_refinement_flags_adp
_atom_site_refinement_flags_occupancy
_atom_site_disorder_assembly
_atom_site_disorder_group
Fe1 Fe 0.82933(6) 0.83400(6) 0.74602(2) 0.02288(15) Uani 1 1 d . . . . .
N2 N 0.6097(4) 0.8918(4) 0.77802(10) 0.0260(6) Uani 1 1 d . . . . .
C3 C 0.5510(5) 1.0161(4) 0.79532(11) 0.0271(8) Uani 1 1 d . . . . .
H3 H 0.613943 1.119829 0.799912 0.033 Uiso 1 1 calc R U . . .
C4 C 0.3831(5) 0.9767(5) 0.80622(14) 0.0362(9) Uani 1 1 d . . . . .
H4 H 0.313545 1.045683 0.818973 0.043 Uiso 1 1 calc R U . . .
C5 C 0.3430(5) 0.8197(5) 0.79459(13) 0.0344(9) Uani 1 1 d . . . . .
H5 H 0.237623 0.756326 0.797670 0.041 Uiso 1 1 calc R U . . .
N6 N 0.4798(3) 0.7677(4) 0.77763(9) 0.0238(6) Uani 1 1 d . . . . .
C7 C 0.5036(4) 0.6155(4) 0.76094(11) 0.0237(7) Uani 1 1 d . . . . .
N8 N 0.6545(3) 0.6145(3) 0.74482(9) 0.0218(6) Uani 1 1 d . . . . .
C9 C 0.6937(4) 0.4764(4) 0.72950(11) 0.0234(7) Uani 1 1 d . . . . .
C10 C 0.5861(4) 0.3315(4) 0.72812(12) 0.0276(8) Uani 1 1 d . . . . .
H10 H 0.617701 0.234119 0.716765 0.033 Uiso 1 1 calc R U . . .
C11 C 0.4294(5) 0.3371(5) 0.74432(12) 0.0294(8) Uani 1 1 d . . . . .
H11 H 0.350568 0.241474 0.743749 0.035 Uiso 1 1 calc R U . . .
C12 C 0.3858(4) 0.4802(4) 0.76136(11) 0.0265(7) Uani 1 1 d . . . . .
H12 H 0.279342 0.484238 0.772765 0.032 Uiso 1 1 calc R U . . .
N13 N 0.8553(3) 0.4928(3) 0.71315(9) 0.0227(6) Uani 1 1 d . . . . .
N14 N 0.9533(4) 0.6388(3) 0.71695(10) 0.0248(6) Uani 1 1 d . . . . .
C15 C 1.0938(4) 0.6169(5) 0.69856(12) 0.0281(8) Uani 1 1 d . . . . .
H15 H 1.186498 0.698825 0.695977 0.034 Uiso 1 1 calc R U . . .
C16 C 1.0870(5) 0.4574(5) 0.68350(12) 0.0297(8) Uani 1 1 d . . . . .
H16 H 1.171848 0.411408 0.669526 0.036 Uiso 1 1 calc R U . . .
C17 C 0.9329(4) 0.3817(4) 0.69307(12) 0.0275(8) Uani 1 1 d . . . . .
H17 H 0.888833 0.272026 0.686815 0.033 Uiso 1 1 calc R U . . .
O18 O 1.0260(3) 1.0170(3) 0.74546(9) 0.0307(6) Uani 1 1 d G . . . .
H18A H 1.072685 1.049165 0.724833 0.046 Uiso 1 1 d G U . . .
H18B H 1.015827 1.100746 0.758148 0.046 Uiso 1 1 d G U . . .
O19 O 0.9105(4) 0.7586(4) 0.80252(9) 0.0344(6) Uani 1 1 d . . . . .
H19 H 0.941(7) 0.662(7) 0.8037(16) 0.052 Uiso 1 1 d . U . . .
C20 C 0.9153(7) 0.8490(7) 0.83917(16) 0.0527(12) Uani 1 1 d . . . . .
H20A H 0.965822 0.961613 0.834656 0.079 Uiso 1 1 calc R U . . .
H20B H 0.981586 0.798202 0.858911 0.079 Uiso 1 1 calc R U . . .
H20C H 0.801932 0.849498 0.849112 0.079 Uiso 1 1 calc R U . . .
S21 S 0.60196(10) 0.91731(10) 0.66714(3) 0.0222(2) Uani 1 1 d . . . . .
O22 O 0.7452(3) 0.9492(3) 0.69464(8) 0.0251(5) Uani 1 1 d . . . . .
O23 O 0.4477(3) 0.8691(3) 0.68862(8) 0.0265(5) Uani 1 1 d . . . . .
O24 O 0.5957(3) 1.0527(3) 0.64039(8) 0.0304(6) Uani 1 1 d . . . . .
C25 C 0.6426(4) 0.7453(4) 0.63829(10) 0.0211(7) Uani 1 1 d . . . . .
C26 C 0.5645(4) 0.5905(4) 0.64653(11) 0.0267(7) Uani 1 1 d . . . . .
H26 H 0.479192 0.575497 0.665974 0.032 Uiso 1 1 calc R U . . .
C27 C 0.6126(5) 0.4572(4) 0.62595(11) 0.0274(8) Uani 1 1 d . . . . .
H27 H 0.560346 0.350349 0.631644 0.033 Uiso 1 1 calc R U . . .
C28 C 0.7362(5) 0.4779(5) 0.59715(12) 0.0307(8) Uani 1 1 d . . . . .
C29 C 0.8088(6) 0.6365(5) 0.58825(14) 0.0416(10) Uani 1 1 d . . . . .
H29 H 0.890545 0.652500 0.567982 0.050 Uiso 1 1 calc R U . . .
C30 C 0.7625(5) 0.7698(5) 0.60871(12) 0.0351(9) Uani 1 1 d . . . . .
H30 H 0.812126 0.877094 0.602616 0.042 Uiso 1 1 calc R U . . .
C31 C 0.7887(6) 0.3340(5) 0.57710(12) 0.0362(9) Uani 1 1 d . . . . .
H31 H 0.749651 0.229839 0.587653 0.043 Uiso 1 1 calc R U . . .
C32 C 0.8866(7) 0.3380(5) 0.54540(13) 0.0431(11) Uani 1 1 d . . . . .
H32 H 0.927540 0.441242 0.534647 0.052 Uiso 1 1 calc R U . . .
C33 C 0.9348(6) 0.1898(5) 0.52608(13) 0.0413(10) Uani 1 1 d . . . . .
O34 O 1.0111(5) 0.2043(4) 0.49364(10) 0.0557(10) Uani 1 1 d . . . . .
O35 O 0.8991(5) 0.0530(4) 0.54345(10) 0.0524(9) Uani 1 1 d . . . . .
H35 H 0.933485 -0.021370 0.529676 0.079 Uiso 1 1 calc R U . . .
S41 S 1.00927(10) 0.34033(11) 0.82448(3) 0.0257(2) Uani 1 1 d . . . . .
O42 O 1.1312(4) 0.2486(4) 0.84137(10) 0.0313(7) Uani 0.884(3) 1 d D . P A 1
O43 O 1.0634(4) 0.5144(4) 0.82275(11) 0.0370(8) Uani 0.884(3) 1 d D . P A 1
O44 O 0.9454(4) 0.2763(4) 0.78540(9) 0.0342(7) Uani 0.884(3) 1 d D . P A 1
O42B O 1.078(3) 0.199(2) 0.8174(7) 0.0313(7) Uani 0.116(3) 1 d D . P A 2
O43B O 1.144(3) 0.453(2) 0.8541(6) 0.0370(8) Uani 0.116(3) 1 d D . P A 2
O44B O 0.985(3) 0.448(3) 0.7934(6) 0.0342(7) Uani 0.116(3) 1 d D . P A 2
C45 C 0.8305(4) 0.3137(4) 0.85537(11) 0.0258(7) Uani 1 1 d . . . . .
C46 C 0.6885(4) 0.3824(5) 0.84482(11) 0.0265(7) Uani 1 1 d . . . . .
H46 H 0.690357 0.453866 0.822731 0.032 Uiso 1 1 calc R U . . .
C47 C 0.5447(4) 0.3461(5) 0.86667(12) 0.0288(8) Uani 1 1 d . . . . .
H47 H 0.447590 0.392595 0.859437 0.035 Uiso 1 1 calc R U . . .
C48 C 0.5408(5) 0.2415(5) 0.89930(12) 0.0331(9) Uani 1 1 d . . . . .
C49 C 0.6856(5) 0.1758(6) 0.90993(14) 0.0449(11) Uani 1 1 d . . . . .
H49 H 0.684785 0.105805 0.932274 0.054 Uiso 1 1 calc R U . . .
C50 C 0.8308(5) 0.2123(6) 0.88801(13) 0.0375(10) Uani 1 1 d . . . . .
H50 H 0.929088 0.167988 0.895401 0.045 Uiso 1 1 calc R U . . .
C51 C 0.3836(5) 0.1984(6) 0.92080(13) 0.0389(10) Uani 1 1 d . . . . .
H51 H 0.286075 0.234343 0.910016 0.047 Uiso 1 1 calc R U . . .
C52 C 0.3688(5) 0.1127(6) 0.95424(14) 0.0443(11) Uani 1 1 d . . . . .
H52 H 0.466477 0.080468 0.965930 0.053 Uiso 1 1 calc R U . . .
C53 C 0.2083(5) 0.0651(6) 0.97413(13) 0.0414(10) Uani 1 1 d . . . . .
O54 O 0.2044(4) -0.0158(5) 1.00495(10) 0.0559(10) Uani 1 1 d . . . . .
O55 O 0.0783(4) 0.1146(5) 0.95853(10) 0.0547(10) Uani 1 1 d . . . . .
H55 H -0.005606 0.080925 0.972122 0.082 Uiso 1 1 calc R U . . .
O61 O 1.2026(3) 1.0737(4) 0.67869(9) 0.0362(6) Uani 1 1 d . . . . .
H61 H 1.273438 1.009373 0.682522 0.054 Uiso 1 1 calc R U . . .
C62 C 1.1424(7) 1.0557(7) 0.63863(17) 0.0575(13) Uani 1 1 d . . . . .
H62A H 1.222753 1.116067 0.620732 0.086 Uiso 1 1 calc R U . . .
H62B H 1.035557 1.098945 0.636591 0.086 Uiso 1 1 calc R U . . .
H26C H 1.127524 0.939708 0.630995 0.086 Uiso 1 1 calc R U . . .

loop_
_atom_site_aniso_label
_atom_site_aniso_U_11
_atom_site_aniso_U_22
_atom_site_aniso_U_33
_atom_site_aniso_U_23
_atom_site_aniso_U_13
_atom_site_aniso_U_12
Fe1 0.0131(2) 0.0180(3) 0.0379(3) -0.0002(2) 0.00919(19) 0.00289(17)
N2 0.0165(14) 0.0220(15) 0.0403(17) 0.0022(13) 0.0099(12) 0.0045(11)
C3 0.0242(18) 0.0208(17) 0.037(2) -0.0063(15) 0.0055(15) 0.0071(14)
C4 0.026(2) 0.033(2) 0.053(2) -0.0067(18) 0.0135(17) 0.0130(16)
C5 0.0172(18) 0.036(2) 0.052(2) -0.0026(18) 0.0149(16) 0.0082(15)
N6 0.0149(13) 0.0217(14) 0.0353(16) -0.0011(12) 0.0104(12) 0.0037(11)
C7 0.0164(16) 0.0274(18) 0.0281(17) 0.0022(14) 0.0084(13) 0.0054(13)
N8 0.0137(13) 0.0203(14) 0.0322(15) 0.0014(12) 0.0085(11) 0.0051(11)
C9 0.0145(16) 0.0207(17) 0.0356(19) 0.0016(14) 0.0061(13) 0.0039(13)
C10 0.0224(18) 0.0173(16) 0.043(2) -0.0014(15) 0.0089(15) 0.0022(13)
C11 0.0211(18) 0.0229(18) 0.043(2) 0.0026(16) 0.0062(15) -0.0026(14)
C12 0.0180(17) 0.0259(18) 0.0355(19) 0.0010(15) 0.0074(14) 0.0017(13)
N13 0.0169(14) 0.0156(13) 0.0362(16) -0.0015(12) 0.0071(12) 0.0034(11)
N14 0.0173(14) 0.0172(14) 0.0401(17) 0.0007(12) 0.0084(12) 0.0028(11)
C15 0.0157(16) 0.0270(18) 0.043(2) 0.0029(16) 0.0098(15) 0.0054(13)
C16 0.0209(18) 0.0255(18) 0.044(2) -0.0041(16) 0.0094(15) 0.0087(14)
C17 0.0220(17) 0.0213(17) 0.041(2) -0.0023(15) 0.0089(15) 0.0079(14)
O18 0.0236(13) 0.0266(13) 0.0398(15) -0.0022(11) 0.0059(11) -0.0056(11)
O19 0.0319(15) 0.0280(14) 0.0449(16) 0.0022(12) 0.0041(12) 0.0093(12)
C20 0.056(3) 0.048(3) 0.057(3) 0.001(2) 0.008(2) 0.016(2)
S21 0.0179(4) 0.0165(4) 0.0330(5) 0.0001(3) 0.0090(3) 0.0052(3)
O22 0.0190(12) 0.0192(12) 0.0371(14) -0.0015(10) 0.0089(10) 0.0027(9)
O23 0.0161(12) 0.0241(13) 0.0400(14) 0.0011(11) 0.0093(10) 0.0041(9)
O24 0.0336(14) 0.0202(12) 0.0389(15) 0.0025(11) 0.0097(11) 0.0090(10)
C25 0.0239(17) 0.0126(15) 0.0278(17) -0.0038(13) 0.0060(13) 0.0064(12)
C26 0.0229(17) 0.0249(18) 0.0329(19) 0.0019(15) 0.0085(14) 0.0046(14)
C27 0.0308(19) 0.0169(16) 0.0357(19) 0.0014(14) 0.0070(15) 0.0071(14)
C28 0.038(2) 0.0239(18) 0.0317(19) -0.0012(15) 0.0092(16) 0.0083(15)
C29 0.051(3) 0.031(2) 0.044(2) -0.0011(18) 0.029(2) 0.0075(19)
C30 0.045(2) 0.0187(18) 0.041(2) -0.0026(16) 0.0224(18) 0.0036(16)
C31 0.051(3) 0.0221(19) 0.037(2) -0.0009(16) 0.0152(18) 0.0117(17)
C32 0.071(3) 0.0220(19) 0.038(2) 0.0003(17) 0.022(2) 0.0121(19)
C33 0.061(3) 0.026(2) 0.039(2) -0.0023(17) 0.023(2) 0.0099(19)
O34 0.090(3) 0.0325(17) 0.0473(19) 0.0021(14) 0.0399(19) 0.0175(17)
O35 0.088(3) 0.0251(15) 0.0477(18) 0.0039(13) 0.0348(18) 0.0205(16)
S41 0.0174(4) 0.0261(4) 0.0351(5) 0.0038(4) 0.0124(3) 0.0074(3)
O42 0.0172(14) 0.0352(17) 0.0431(18) 0.0086(14) 0.0085(12) 0.0090(12)
O43 0.0234(15) 0.0260(16) 0.062(2) 0.0051(14) 0.0148(14) 0.0041(12)
O44 0.0256(15) 0.0454(19) 0.0334(16) -0.0039(14) 0.0077(12) 0.0111(13)
O42B 0.0172(14) 0.0352(17) 0.0431(18) 0.0086(14) 0.0085(12) 0.0090(12)
O43B 0.0234(15) 0.0260(16) 0.062(2) 0.0051(14) 0.0148(14) 0.0041(12)
O44B 0.0256(15) 0.0454(19) 0.0334(16) -0.0039(14) 0.0077(12) 0.0111(13)
C45 0.0148(16) 0.0283(18) 0.0343(19) 0.0009(15) 0.0103(14) 0.0019(13)
C46 0.0176(17) 0.0267(18) 0.0348(19) 0.0025(15) 0.0074(14) 0.0009(13)
C47 0.0180(17) 0.033(2) 0.037(2) 0.0021(16) 0.0068(15) 0.0075(14)
C48 0.0217(19) 0.043(2) 0.035(2) 0.0057(17) 0.0092(15) 0.0058(16)
C49 0.029(2) 0.066(3) 0.042(2) 0.023(2) 0.0120(18) 0.015(2)
C50 0.0210(19) 0.054(3) 0.040(2) 0.0138(19) 0.0105(16) 0.0129(17)
C51 0.0226(19) 0.056(3) 0.040(2) 0.0070(19) 0.0091(16) 0.0085(18)
C52 0.024(2) 0.063(3) 0.047(2) 0.018(2) 0.0125(18) 0.0082(19)
C53 0.027(2) 0.057(3) 0.042(2) 0.014(2) 0.0109(17) 0.0053(19)
O54 0.0294(16) 0.091(3) 0.0489(19) 0.0328(19) 0.0151(14) 0.0113(17)
O55 0.0224(15) 0.095(3) 0.0483(18) 0.0259(18) 0.0136(13) 0.0106(16)
O61 0.0261(14) 0.0334(15) 0.0513(17) -0.0044(13) 0.0110(12) 0.0120(11)
C62 0.053(3) 0.061(3) 0.062(3) -0.013(3) -0.003(2) 0.024(3)

loop_
_atom_type_symbol
_atom_type_description
_atom_type_scat_dispersion_real
_atom_type_scat_dispersion_imag
_atom_type_scat_source
C C 0.0033 0.0016 'International Tables Vol C Tables 4.2.6.8 and 6.1.1.4'
H H 0.0000 0.0000 'International Tables Vol C Tables 4.2.6.8 and 6.1.1.4'
N N 0.0061 0.0033 'International Tables Vol C Tables 4.2.6.8 and 6.1.1.4'
O O 0.0106 0.0060 'International Tables Vol C Tables 4.2.6.8 and 6.1.1.4'
S S 0.1246 0.1234 'International Tables Vol C Tables 4.2.6.8 and 6.1.1.4'
Fe Fe 0.3463 0.8444 'International Tables Vol C Tables 4.2.6.8 and 6.1.1.4'

loop_
_geom_angle_atom_site_label_1
_geom_angle_atom_site_label_2
_geom_angle_atom_site_label_3
_geom_angle
_geom_angle_site_symmetry_1
_geom_angle_site_symmetry_3
_geom_angle_publ_flag
O18 Fe1 O22 85.20(11) . . ?
O18 Fe1 O19 89.69(12) . . ?
O22 Fe1 O19 169.97(11) . . ?
O18 Fe1 N8 170.22(11) . . ?
O22 Fe1 N8 99.07(11) . . ?
O19 Fe1 N8 87.34(12) . . ?
O18 Fe1 N2 115.39(12) . . ?
O22 Fe1 N2 89.22(11) . . ?
O19 Fe1 N2 85.17(12) . . ?
N8 Fe1 N2 73.65(11) . . ?
O18 Fe1 N14 98.23(11) . . ?
O22 Fe1 N14 99.96(11) . . ?
O19 Fe1 N14 89.30(11) . . ?
N8 Fe1 N14 72.43(10) . . ?
N2 Fe1 N14 145.83(11) . . ?
C3 N2 N6 105.1(3) . . ?
C3 N2 Fe1 140.4(3) . . ?
N6 N2 Fe1 114.1(2) . . ?
N2 C3 C4 111.8(3) . . ?
N2 C3 H3 124.1 . . ?
C4 C3 H3 124.1 . . ?
C5 C4 C3 104.8(3) . . ?
C5 C4 H4 127.6 . . ?
C3 C4 H4 127.6 . . ?
C4 C5 N6 108.1(3) . . ?
C4 C5 H5 125.9 . . ?
N6 C5 H5 125.9 . . ?
C5 N6 N2 110.1(3) . . ?
C5 N6 C7 130.8(3) . . ?
N2 N6 C7 119.1(3) . . ?
N8 C7 C12 123.0(3) . . ?
N8 C7 N6 113.1(3) . . ?
C12 C7 N6 123.9(3) . . ?
C9 N8 C7 118.7(3) . . ?
C9 N8 Fe1 121.5(2) . . ?
C7 N8 Fe1 119.8(2) . . ?
N8 C9 C10 123.8(3) . . ?
N8 C9 N13 112.9(3) . . ?
C10 C9 N13 123.3(3) . . ?
C9 C10 C11 116.2(3) . . ?
C9 C10 H10 121.9 . . ?
C11 C10 H10 121.9 . . ?
C10 C11 C12 121.2(3) . . ?
C10 C11 H11 119.4 . . ?
C12 C11 H11 119.4 . . ?
C7 C12 C11 117.1(3) . . ?
C7 C12 H12 121.5 . . ?
C11 C12 H12 121.5 . . ?
C17 N13 N14 111.7(3) . . ?
C17 N13 C9 129.4(3) . . ?
N14 N13 C9 118.9(3) . . ?
C15 N14 N13 104.9(3) . . ?
C15 N14 Fe1 140.7(3) . . ?
N13 N14 Fe1 114.2(2) . . ?
N14 C15 C16 111.0(3) . . ?
N14 C15 H15 124.5 . . ?
C16 C15 H15 124.5 . . ?
C17 C16 C15 105.7(3) . . ?
C17 C16 H16 127.2 . . ?
C15 C16 H16 127.2 . . ?
N13 C17 C16 106.7(3) . . ?
N13 C17 H17 126.6 . . ?
C16 C17 H17 126.6 . . ?
Fe1 O18 H18A 122.7 . . ?
Fe1 O18 H18B 117.2 . . ?
H18A O18 H18B 104.5 . . ?
C20 O19 Fe1 126.7(3) . . ?
C20 O19 H19 116(4) . . ?
Fe1 O19 H19 117(4) . . ?
O19 C20 H20A 109.5 . . ?
O19 C20 H20B 109.5 . . ?
H20A C20 H20B 109.5 . . ?
O19 C20 H20C 109.5 . . ?
H20A C20 H20C 109.5 . . ?
H20B C20 H20C 109.5 . . ?
O24 S21 O23 114.35(16) . . ?
O24 S21 O22 110.77(16) . . ?
O23 S21 O22 111.58(15) . . ?
O24 S21 C25 108.03(16) . . ?
O23 S21 C25 106.88(16) . . ?
O22 S21 C25 104.61(15) . . ?
S21 O22 Fe1 135.49(15) . . ?
C26 C25 C30 121.1(3) . . ?
C26 C25 S21 121.0(3) . . ?
C30 C25 S21 117.8(3) . . ?
C25 C26 C27 119.0(3) . . ?
C25 C26 H26 120.5 . . ?
C27 C26 H26 120.5 . . ?
C26 C27 C28 120.9(3) . . ?
C26 C27 H27 119.5 . . ?
C28 C27 H27 119.5 . . ?
C27 C28 C29 118.9(3) . . ?
C27 C28 C31 119.6(3) . . ?
C29 C28 C31 121.5(4) . . ?
C30 C29 C28 120.6(4) . . ?
C30 C29 H29 119.7 . . ?
C28 C29 H29 119.7 . . ?
C29 C30 C25 119.4(4) . . ?
C29 C30 H30 120.3 . . ?
C25 C30 H30 120.3 . . ?
C32 C31 C28 125.1(4) . . ?
C32 C31 H31 117.4 . . ?
C28 C31 H31 117.4 . . ?
C31 C32 C33 123.1(4) . . ?
C31 C32 H32 118.4 . . ?
C33 C32 H32 118.4 . . ?
O34 C33 O35 123.0(4) . . ?
O34 C33 C32 118.4(4) . . ?
O35 C33 C32 118.5(4) . . ?
C33 O35 H35 109.5 . . ?
O42B S41 O44B 121.2(12) . . ?
O42 S41 O43 113.7(2) . . ?
O42 S41 O44 113.22(19) . . ?
O43 S41 O44 110.9(2) . . ?
O42B S41 O43B 105.4(11) . . ?
O44B S41 O43B 102.8(11) . . ?
O42B S41 C45 113.8(9) . . ?
O44B S41 C45 109.8(9) . . ?
O42 S41 C45 107.85(18) . . ?
O43 S41 C45 107.07(18) . . ?
O44 S41 C45 103.35(18) . . ?
O43B S41 C45 101.1(8) . . ?
C50 C45 C46 120.9(3) . . ?
C50 C45 S41 118.7(3) . . ?
C46 C45 S41 120.2(3) . . ?
C47 C46 C45 119.6(3) . . ?
C47 C46 H46 120.2 . . ?
C45 C46 H46 120.2 . . ?
C46 C47 C48 120.7(3) . . ?
C46 C47 H47 119.7 . . ?
C48 C47 H47 119.7 . . ?
C47 C48 C49 119.0(3) . . ?
C47 C48 C51 119.5(4) . . ?
C49 C48 C51 121.5(4) . . ?
C50 C49 C48 120.6(4) . . ?
C50 C49 H49 119.7 . . ?
C48 C49 H49 119.7 . . ?
C45 C50 C49 119.3(4) . . ?
C45 C50 H50 120.3 . . ?
C49 C50 H50 120.3 . . ?
C52 C51 C48 124.6(4) . . ?
C52 C51 H51 117.7 . . ?
C48 C51 H51 117.7 . . ?
C51 C52 C53 123.3(4) . . ?
C51 C52 H52 118.4 . . ?
C53 C52 H52 118.4 . . ?
O54 C53 O55 123.2(4) . . ?
O54 C53 C52 119.5(4) . . ?
O55 C53 C52 117.3(4) . . ?
C53 O55 H55 109.5 . . ?
C62 O61 H61 109.5 . . ?
O61 C62 H62A 109.5 . . ?
O61 C62 H62B 109.5 . . ?
H62A C62 H62B 109.5 . . ?
O61 C62 H26C 109.5 . . ?
H62A C62 H26C 109.5 . . ?
H62B C62 H26C 109.5 . . ?

loop_
_geom_bond_atom_site_label_1
_geom_bond_atom_site_label_2
_geom_bond_distance
_geom_bond_site_symmetry_2
_geom_bond_publ_flag
Fe1 O18 2.053(3) . ?
Fe1 O22 2.125(3) . ?
Fe1 O19 2.125(3) . ?
Fe1 N8 2.153(3) . ?
Fe1 N2 2.184(3) . ?
Fe1 N14 2.222(3) . ?
N2 C3 1.314(5) . ?
N2 N6 1.373(4) . ?
C3 C4 1.409(5) . ?
C3 H3 0.9500 . ?
C4 C5 1.347(6) . ?
C4 H4 0.9500 . ?
C5 N6 1.364(5) . ?
C5 H5 0.9500 . ?
N6 C7 1.404(5) . ?
C7 N8 1.341(4) . ?
C7 C12 1.374(5) . ?
N8 C9 1.320(5) . ?
C9 C10 1.388(5) . ?
C9 N13 1.414(4) . ?
C10 C11 1.390(5) . ?
C10 H10 0.9500 . ?
C11 C12 1.392(5) . ?
C11 H11 0.9500 . ?
C12 H12 0.9500 . ?
N13 C17 1.351(4) . ?
N13 N14 1.361(4) . ?
N14 C15 1.329(5) . ?
C15 C16 1.398(5) . ?
C15 H15 0.9500 . ?
C16 C17 1.365(5) . ?
C16 H16 0.9500 . ?
C17 H17 0.9500 . ?
O18 H18A 0.8199 . ?
O18 H18B 0.8201 . ?
O19 C20 1.427(6) . ?
O19 H19 0.87(6) . ?
C20 H20A 0.9800 . ?
C20 H20B 0.9800 . ?
C20 H20C 0.9800 . ?
S21 O24 1.445(3) . ?
S21 O23 1.459(2) . ?
S21 O22 1.473(3) . ?
S21 C25 1.774(3) . ?
C25 C26 1.384(5) . ?
C25 C30 1.390(5) . ?
C26 C27 1.389(5) . ?
C26 H26 0.9500 . ?
C27 C28 1.391(5) . ?
C27 H27 0.9500 . ?
C28 C29 1.401(6) . ?
C28 C31 1.468(5) . ?
C29 C30 1.382(5) . ?
C29 H29 0.9500 . ?
C30 H30 0.9500 . ?
C31 C32 1.327(6) . ?
C31 H31 0.9500 . ?
C32 C33 1.474(5) . ?
C32 H32 0.9500 . ?
C33 O34 1.253(5) . ?
C33 O35 1.276(5) . ?
O35 H35 0.8400 . ?
S41 O42B 1.374(18) . ?
S41 O44B 1.404(19) . ?
S41 O42 1.436(3) . ?
S41 O43 1.450(3) . ?
S41 O44 1.471(3) . ?
S41 O43B 1.66(2) . ?
S41 C45 1.777(3) . ?
C45 C50 1.384(5) . ?
C45 C46 1.392(5) . ?
C46 C47 1.382(5) . ?
C46 H46 0.9500 . ?
C47 C48 1.398(5) . ?
C47 H47 0.9500 . ?
C48 C49 1.399(6) . ?
C48 C51 1.473(5) . ?
C49 C50 1.393(6) . ?
C49 H49 0.9500 . ?
C50 H50 0.9500 . ?
C51 C52 1.329(6) . ?
C51 H51 0.9500 . ?
C52 C53 1.476(5) . ?
C52 H52 0.9500 . ?
C53 O54 1.234(5) . ?
C53 O55 1.287(5) . ?
O55 H55 0.8400 . ?
O61 C62 1.424(6) . ?
O61 H61 0.8400 . ?
C62 H62A 0.9800 . ?
C62 H62B 0.9800 . ?
C62 H26C 0.9800 . ?

loop_
_geom_torsion_atom_site_label_1
_geom_torsion_atom_site_label_2
_geom_torsion_atom_site_label_3
_geom_torsion_atom_site_label_4
_geom_torsion
_geom_torsion_site_symmetry_1
_geom_torsion_site_symmetry_2
_geom_torsion_site_symmetry_3
_geom_torsion_site_symmetry_4
_geom_torsion_publ_flag
N6 N2 C3 C4 -0.4(4) . . . . ?
Fe1 N2 C3 C4 171.3(3) . . . . ?
N2 C3 C4 C5 0.2(5) . . . . ?
C3 C4 C5 N6 0.1(5) . . . . ?
C4 C5 N6 N2 -0.3(5) . . . . ?
C4 C5 N6 C7 179.9(4) . . . . ?
C3 N2 N6 C5 0.4(4) . . . . ?
Fe1 N2 N6 C5 -173.8(3) . . . . ?
C3 N2 N6 C7 -179.7(3) . . . . ?
Fe1 N2 N6 C7 6.1(4) . . . . ?
C5 N6 C7 N8 176.0(4) . . . . ?
N2 N6 C7 N8 -3.7(5) . . . . ?
C5 N6 C7 C12 -4.7(6) . . . . ?
N2 N6 C7 C12 175.6(3) . . . . ?
C12 C7 N8 C9 -1.8(5) . . . . ?
N6 C7 N8 C9 177.5(3) . . . . ?
C12 C7 N8 Fe1 -179.9(3) . . . . ?
N6 C7 N8 Fe1 -0.6(4) . . . . ?
C7 N8 C9 C10 1.7(6) . . . . ?
Fe1 N8 C9 C10 179.7(3) . . . . ?
C7 N8 C9 N13 179.4(3) . . . . ?
Fe1 N8 C9 N13 -2.6(4) . . . . ?
N8 C9 C10 C11 -0.3(6) . . . . ?
N13 C9 C10 C11 -177.8(4) . . . . ?
C9 C10 C11 C12 -0.9(6) . . . . ?
N8 C7 C12 C11 0.6(6) . . . . ?
N6 C7 C12 C11 -178.7(3) . . . . ?
C10 C11 C12 C7 0.8(6) . . . . ?
N8 C9 N13 C17 -175.6(4) . . . . ?
C10 C9 N13 C17 2.2(6) . . . . ?
N8 C9 N13 N14 4.0(5) . . . . ?
C10 C9 N13 N14 -178.2(3) . . . . ?
C17 N13 N14 C15 0.4(4) . . . . ?
C9 N13 N14 C15 -179.3(3) . . . . ?
C17 N13 N14 Fe1 176.1(2) . . . . ?
C9 N13 N14 Fe1 -3.6(4) . . . . ?
N13 N14 C15 C16 -0.8(4) . . . . ?
Fe1 N14 C15 C16 -174.5(3) . . . . ?
N14 C15 C16 C17 0.9(5) . . . . ?
N14 N13 C17 C16 0.2(4) . . . . ?
C9 N13 C17 C16 179.8(4) . . . . ?
C15 C16 C17 N13 -0.6(4) . . . . ?
O24 S21 O22 Fe1 171.37(19) . . . . ?
O23 S21 O22 Fe1 42.7(2) . . . . ?
C25 S21 O22 Fe1 -72.5(2) . . . . ?
O24 S21 C25 C26 -140.7(3) . . . . ?
O23 S21 C25 C26 -17.2(3) . . . . ?
O22 S21 C25 C26 101.2(3) . . . . ?
O24 S21 C25 C30 43.0(4) . . . . ?
O23 S21 C25 C30 166.5(3) . . . . ?
O22 S21 C25 C30 -75.1(3) . . . . ?
C30 C25 C26 C27 2.8(6) . . . . ?
S21 C25 C26 C27 -173.4(3) . . . . ?
C25 C26 C27 C28 -0.6(6) . . . . ?
C26 C27 C28 C29 -1.8(6) . . . . ?
C26 C27 C28 C31 177.6(4) . . . . ?
C27 C28 C29 C30 2.2(7) . . . . ?
C31 C28 C29 C30 -177.2(4) . . . . ?
C28 C29 C30 C25 -0.1(7) . . . . ?
C26 C25 C30 C29 -2.5(6) . . . . ?
S21 C25 C30 C29 173.8(4) . . . . ?
C27 C28 C31 C32 169.7(5) . . . . ?
C29 C28 C31 C32 -11.0(8) . . . . ?
C28 C31 C32 C33 -179.4(5) . . . . ?
C31 C32 C33 O34 171.7(5) . . . . ?
C31 C32 C33 O35 -9.4(8) . . . . ?
O42B S41 C45 C50 41.0(12) . . . . ?
O44B S41 C45 C50 -179.6(10) . . . . ?
O42 S41 C45 C50 -2.0(4) . . . . ?
O43 S41 C45 C50 -124.6(4) . . . . ?
O44 S41 C45 C50 118.2(4) . . . . ?
O43B S41 C45 C50 -71.5(8) . . . . ?
O42B S41 C45 C46 -133.6(11) . . . . ?
O44B S41 C45 C46 5.9(10) . . . . ?
O42 S41 C45 C46 -176.5(3) . . . . ?
O43 S41 C45 C46 60.8(4) . . . . ?
O44 S41 C45 C46 -56.4(4) . . . . ?
O43B S41 C45 C46 113.9(8) . . . . ?
C50 C45 C46 C47 -1.5(6) . . . . ?
S41 C45 C46 C47 173.0(3) . . . . ?
C45 C46 C47 C48 0.2(6) . . . . ?
C46 C47 C48 C49 0.9(7) . . . . ?
C46 C47 C48 C51 -176.9(4) . . . . ?
C47 C48 C49 C50 -0.8(7) . . . . ?
C51 C48 C49 C50 177.0(5) . . . . ?
C46 C45 C50 C49 1.5(7) . . . . ?
S41 C45 C50 C49 -173.0(4) . . . . ?
C48 C49 C50 C45 -0.4(8) . . . . ?
C47 C48 C51 C52 -173.6(5) . . . . ?
C49 C48 C51 C52 8.6(8) . . . . ?
C48 C51 C52 C53 -177.2(5) . . . . ?
C51 C52 C53 O54 179.4(5) . . . . ?
C51 C52 C53 O55 -2.2(8) . . . . ?
